data_4513104
loop_
_publ_author_name
'Ravat, Prince'
'SeethaLekshmi, Sunil'
'Biswas, Sharmita Nandy'
'Nandy, Purnendu'
'Varughese, Sunil'

_publ_section_title
;
 Equivalence of Ethylene and Azo-Bridges in the Modular Design of
 Molecular Complexes: Role of Weak Interactions
;
_journal_issue 5
_journal_name_full 'Crystal Growth &amp; Design'
_journal_page_first 2389
_journal_paper_doi 10.1021/acs.cgd.5b00183
_journal_volume 15
_journal_year 2015
_chemical_formula_moiety 'C10 H10 N4, C10 H4 O8'
_chemical_formula_sum 'C20 H14 N4 O8'
_chemical_formula_weight 438.35
_chemical_name_systematic
; 
 (E)-1,2-di(pyridin-4-yl)diazene 1,2,4,5-benzenetetracarboxylic acid
;
_space_group_IT_number 14
_symmetry_cell_setting monoclinic
_symmetry_space_group_name_Hall '-P 2ybc'
_symmetry_space_group_name_H-M 'P 1 21/c 1'
_atom_sites_solution_hydrogens geom
_atom_sites_solution_primary direct
_atom_sites_solution_secondary difmap
_audit_creation_method SHELXL-97
_cell_angle_alpha 90.00
_cell_angle_beta 109.464(5)
_cell_angle_gamma 90.00
_cell_formula_units_Z 2
_cell_length_a 9.749(4)
_cell_length_b 7.643(3)
_cell_length_c 13.372(5)
_cell_measurement_temperature 100
_cell_volume 939.4(6)
_computing_cell_refinement SMART
_computing_data_collection SMART
_computing_data_reduction SAINTPLUS
_computing_structure_refinement 'SHELXL-97 (Sheldrick, 1997)'
_computing_structure_solution 'SHELXS-97 (Sheldrick, 1990)'
_diffrn_ambient_temperature 100
_diffrn_measured_fraction_theta_full 0.999
_diffrn_measured_fraction_theta_max 0.999
_diffrn_measurement_device_type 'Bruker APEX CCD-Area detector'
_diffrn_measurement_method SMART
_diffrn_radiation_monochromator graphite
_diffrn_radiation_source 'fine-focus sealed tube'
_diffrn_radiation_type MoK\a
_diffrn_radiation_wavelength 0.71073
_diffrn_reflns_av_R_equivalents 0.0854
_diffrn_reflns_av_sigmaI/netI 0.0504
_diffrn_reflns_limit_h_max 11
_diffrn_reflns_limit_h_min -11
_diffrn_reflns_limit_k_max 9
_diffrn_reflns_limit_k_min -9
_diffrn_reflns_limit_l_max 15
_diffrn_reflns_limit_l_min -15
_diffrn_reflns_number 6412
_diffrn_reflns_theta_full 25.04
_diffrn_reflns_theta_max 25.04
_diffrn_reflns_theta_min 2.22
_exptl_absorpt_coefficient_mu 0.123
_exptl_absorpt_correction_type none
_exptl_crystal_colour orange
_exptl_crystal_density_diffrn 1.549
_exptl_crystal_density_method 'not measured'
_exptl_crystal_description Block
_exptl_crystal_F_000 452
_exptl_crystal_size_max 0.28
_exptl_crystal_size_mid 0.27
_exptl_crystal_size_min 0.25
_refine_diff_density_max 0.700
_refine_diff_density_min -0.353
_refine_diff_density_rms 0.083
_refine_ls_extinction_method none
_refine_ls_goodness_of_fit_ref 1.055
_refine_ls_hydrogen_treatment mixed
_refine_ls_matrix_type full
_refine_ls_number_parameters 167
_refine_ls_number_reflns 1659
_refine_ls_number_restraints 0
_refine_ls_restrained_S_all 1.055
_refine_ls_R_factor_all 0.0718
_refine_ls_R_factor_gt 0.0669
_refine_ls_shift/su_max 0.000
_refine_ls_shift/su_mean 0.000
_refine_ls_structure_factor_coef Fsqd
_refine_ls_weighting_details 'calc w=1/[\s^2^(Fo^2^)+(0.0871P)^2^+0.9981P] where P=(Fo^2^+2Fc^2^)/3'
_refine_ls_weighting_scheme calc
_refine_ls_wR_factor_gt 0.1662
_refine_ls_wR_factor_ref 0.1708
_reflns_number_gt 1500
_reflns_number_total 1659
_reflns_threshold_expression >2sigma(I)
_cod_data_source_file cg5b00183_si_005.cif
_cod_data_source_block data
_cod_original_cell_volume 939.5(6)
_cod_original_sg_symbol_H-M P21/c
_cod_database_code 4513104

loop_
_symmetry_equiv_pos_as_xyz
'x, y, z'
'-x, y+1/2, -z+1/2'
'-x, -y, -z'
'x, -y-1/2, z-1/2'

loop_
_atom_site_label
_atom_site_type_symbol
_atom_site_fract_x
_atom_site_fract_y
_atom_site_fract_z
_atom_site_U_iso_or_equiv
_atom_site_adp_type
_atom_site_occupancy
_atom_site_symmetry_multiplicity
_atom_site_calc_flag
_atom_site_refinement_flags
O1 O 1.2876(2) -0.0335(3) 1.26108(14) 0.0312(5) Uani 1 1 d .
O2 O 1.1548(2) -0.2776(3) 1.22773(15) 0.0332(5) Uani 1 1 d .
H200 H 1.2010 -0.2990 1.2900 0.029(8) Uiso 1 1 calc R
O3 O 0.69052(18) 0.1331(3) 1.08043(14) 0.0279(5) Uani 1 1 d .
O4 O 0.6425(2) 0.2188(3) 0.91314(15) 0.0366(6) Uani 1 1 d .
N1 N 1.4414(2) -0.7253(3) 1.06789(19) 0.0271(6) Uani 1 1 d .
H11 H 1.533(5) -0.775(5) 1.075(3) 0.072(13) Uiso 1 1 d .
N2 N 1.0296(2) -0.5456(3) 1.03998(18) 0.0249(5) Uani 1 1 d .
C1 C 1.4013(3) -0.7137(4) 1.1534(2) 0.0292(6) Uani 1 1 d .
H1 H 1.463(4) -0.750(4) 1.214(3) 0.035(9) Uiso 1 1 d .
C2 C 1.2650(3) -0.6522(4) 1.1447(2) 0.0280(6) Uani 1 1 d .
H2A H 1.2358 -0.6444 1.2040 0.034 Uiso 1 1 calc R
C3 C 1.1729(3) -0.6024(3) 1.0460(2) 0.0231(6) Uani 1 1 d .
C4 C 1.2166(3) -0.6141(4) 0.9579(2) 0.0283(6) Uani 1 1 d .
H4 H 1.151(3) -0.577(4) 0.888(3) 0.033(8) Uiso 1 1 d .
C5 C 1.3540(3) -0.6770(4) 0.9717(2) 0.0283(6) Uani 1 1 d .
H5 H 1.388(4) -0.690(4) 0.917(3) 0.033(8) Uiso 1 1 d .
C6 C 1.0967(3) -0.0643(3) 1.0950(2) 0.0199(6) Uani 1 1 d .
C7 C 0.9620(3) 0.0045(3) 1.0902(2) 0.0202(6) Uani 1 1 d .
H7 H 0.941(3) 0.007(3) 1.150(2) 0.011(6) Uiso 1 1 d .
C8 C 0.8647(3) 0.0699(3) 0.9963(2) 0.0201(6) Uani 1 1 d .
C9 C 1.1938(3) -0.1240(3) 1.20223(19) 0.0205(6) Uani 1 1 d .
C10 C 0.7208(3) 0.1481(3) 0.99463(19) 0.0209(6) Uani 1 1 d .

loop_
_atom_site_aniso_label
_atom_site_aniso_U_11
_atom_site_aniso_U_22
_atom_site_aniso_U_33
_atom_site_aniso_U_23
_atom_site_aniso_U_13
_atom_site_aniso_U_12
O1 0.0263(10) 0.0325(11) 0.0286(10) -0.0015(8) 0.0009(8) -0.0040(8)
O2 0.0305(11) 0.0372(12) 0.0250(11) 0.0088(8) -0.0001(8) -0.0098(8)
O3 0.0169(9) 0.0448(12) 0.0237(10) -0.0033(8) 0.0090(7) 0.0063(8)
O4 0.0243(10) 0.0574(14) 0.0305(11) 0.0098(9) 0.0123(9) 0.0175(9)
N1 0.0143(11) 0.0321(13) 0.0368(13) 0.0016(10) 0.0110(10) 0.0038(9)
N2 0.0159(11) 0.0242(12) 0.0363(13) 0.0006(9) 0.0111(9) 0.0024(8)
C1 0.0190(13) 0.0357(16) 0.0325(16) 0.0050(12) 0.0081(12) 0.0049(11)
C2 0.0232(14) 0.0338(15) 0.0309(15) 0.0032(11) 0.0145(11) 0.0040(11)
C3 0.0144(12) 0.0177(12) 0.0398(15) 0.0002(11) 0.0124(11) 0.0003(10)
C4 0.0205(13) 0.0319(15) 0.0337(16) 0.0023(12) 0.0106(12) 0.0050(11)
C5 0.0213(14) 0.0361(16) 0.0306(15) 0.0014(12) 0.0127(12) 0.0033(11)
C6 0.0166(12) 0.0192(12) 0.0255(13) -0.0034(10) 0.0091(10) -0.0011(9)
C7 0.0171(12) 0.0263(13) 0.0199(13) -0.0025(10) 0.0098(10) -0.0004(10)
C8 0.0163(12) 0.0186(12) 0.0262(13) -0.0025(10) 0.0083(10) -0.0003(9)
C9 0.0160(12) 0.0247(13) 0.0235(13) -0.0019(10) 0.0103(10) 0.0021(10)
C10 0.0165(12) 0.0254(13) 0.0214(13) -0.0040(10) 0.0069(10) 0.0010(10)

loop_
_atom_type_symbol
_atom_type_description
_atom_type_scat_dispersion_real
_atom_type_scat_dispersion_imag
_atom_type_scat_source
C C 0.0033 0.0016 'International Tables Vol C Tables 4.2.6.8 and 6.1.1.4'
H H 0.0000 0.0000 'International Tables Vol C Tables 4.2.6.8 and 6.1.1.4'
N N 0.0061 0.0033 'International Tables Vol C Tables 4.2.6.8 and 6.1.1.4'
O O 0.0106 0.0060 'International Tables Vol C Tables 4.2.6.8 and 6.1.1.4'

loop_
_geom_angle_atom_site_label_1
_geom_angle_atom_site_label_2
_geom_angle_atom_site_label_3
_geom_angle
_geom_angle_site_symmetry_1
_geom_angle_site_symmetry_3
C1 N1 C5 122.3(2) . .
N2 N2 C3 112.3(3) 3_747 .
N1 C1 C2 120.1(3) . .
C1 C2 C3 118.5(3) . .
C2 C3 C4 120.7(2) . .
C2 C3 N2 116.6(2) . .
C4 C3 N2 122.7(2) . .
C5 C4 C3 118.1(3) . .
N1 C5 C4 120.3(3) . .
C8 C6 C7 119.7(2) 3_757 .
C8 C6 C9 124.0(2) 3_757 .
C7 C6 C9 116.3(2) . .
C8 C7 C6 121.7(2) . .
C7 C8 C6 118.6(2) . 3_757
C7 C8 C10 120.3(2) . .
C6 C8 C10 121.1(2) 3_757 .
O1 C9 O2 124.4(2) . .
O1 C9 C6 123.3(2) . .
O2 C9 C6 112.0(2) . .
O4 C10 O3 125.0(2) . .
O4 C10 C8 119.0(2) . .
O3 C10 C8 116.0(2) . .

loop_
_geom_bond_atom_site_label_1
_geom_bond_atom_site_label_2
_geom_bond_distance
_geom_bond_site_symmetry_2
O1 C9 1.206(3) .
O2 C9 1.314(3) .
O3 C10 1.281(3) .
O4 C10 1.228(3) .
N1 C1 1.329(4) .
N1 C5 1.337(4) .
N2 N2 1.246(4) 3_747
N2 C3 1.440(3) .
C1 C2 1.377(4) .
C2 C3 1.379(4) .
C3 C4 1.382(4) .
C4 C5 1.377(4) .
C6 C8 1.394(4) 3_757
C6 C7 1.396(3) .
C6 C9 1.502(3) .
C7 C8 1.389(4) .
C8 C6 1.394(4) 3_757
C8 C10 1.519(3) .
